data_1575479
loop_
_publ_author_name
'Xie, Yun'
'Yao, Wen-Dong'
'Du, Qiu-Yang'
'Zhou, Wenfeng'
'Suen, Nian-Tzu'
'Liu, Wenlong'
'Guo, Sheng-Ping'

_publ_section_title
;
 From NaSc<sub>3</sub>Ga<sub>2</sub>Q<sub>8</sub> (Q = S, Se) to
 KGa<sub>2</sub>In<sub>3</sub>S<sub>8</sub>: substitution of
 Sc<sup>3+</sup> with In<sup>3+</sup> to achieve doubled birefringence.
;
_journal_issue 37
_journal_name_full 'Chemical science'
_journal_page_first 17207
_journal_page_last 17213
_journal_paper_doi 10.1039/d5sc03501e
_journal_volume 16
_journal_year 2025
_chemical_formula_moiety 'Ga2 Sc3 Se8, Na'
_chemical_formula_sum 'Ga2 Na Sc3 Se8'
_chemical_formula_weight 928.99
_space_group_crystal_system trigonal
_space_group_IT_number 164
_space_group_name_Hall '-P 3 2"'
_space_group_name_H-M_alt 'P -3 m 1'
_atom_sites_solution_primary dual
_audit_creation_date 2024-12-20
_audit_creation_method
;
Olex2 1.5
(compiled 2021.08.20 svn.r13c46975 for OlexSys, GUI svn.r6405)
;
_audit_update_record
;
2025-05-06 deposited with the CCDC.	2025-08-15 downloaded from the CCDC.
;
_cell_angle_alpha 90
_cell_angle_beta 90
_cell_angle_gamma 120
_cell_formula_units_Z 1
_cell_length_a 7.9489(4)
_cell_length_b 7.9489(4)
_cell_length_c 6.4065(4)
_cell_measurement_reflns_used 2525
_cell_measurement_temperature 293
_cell_measurement_theta_max 29.08
_cell_measurement_theta_min 2.96
_cell_volume 350.56(3)
_computing_cell_refinement 'SAINT V8.40A (Bruker, 2019)'
_computing_data_reduction 'SAINT V8.40A (Bruker, 2019)'
_computing_molecular_graphics 'Olex2 1.5 (Dolomanov et al., 2009)'
_computing_publication_material 'Olex2 1.5 (Dolomanov et al., 2009)'
_computing_structure_refinement 'SHELXL 2014/7 (Sheldrick, 2015)'
_computing_structure_solution 'SHELXT 2014/5 (Sheldrick, 2014)'
_diffrn_ambient_temperature 293
_diffrn_measured_fraction_theta_full 0.989
_diffrn_measured_fraction_theta_max 0.992
_diffrn_measurement_device_type 'CCD area detector'
_diffrn_measurement_method 'phi and omega scans'
_diffrn_radiation_monochromator graphite
_diffrn_radiation_type MoK\a
_diffrn_radiation_wavelength 0.71073
_diffrn_reflns_av_R_equivalents 0.0281
_diffrn_reflns_av_unetI/netI 0.0146
_diffrn_reflns_Laue_measured_fraction_full 0.989
_diffrn_reflns_Laue_measured_fraction_max 0.992
_diffrn_reflns_limit_h_max 10
_diffrn_reflns_limit_h_min -9
_diffrn_reflns_limit_k_max 9
_diffrn_reflns_limit_k_min -10
_diffrn_reflns_limit_l_max 8
_diffrn_reflns_limit_l_min -8
_diffrn_reflns_number 3702
_diffrn_reflns_point_group_measured_fraction_full 0.989
_diffrn_reflns_point_group_measured_fraction_max 0.992
_diffrn_reflns_theta_full 25.242
_diffrn_reflns_theta_max 29.075
_diffrn_reflns_theta_min 2.959
_diffrn_source_current 1.0
_diffrn_source_power 0.05
_diffrn_source_voltage 50.0
_exptl_absorpt_coefficient_mu 25.923
_exptl_absorpt_correction_T_max 0.7458
_exptl_absorpt_correction_T_min 0.3926
_exptl_absorpt_correction_type multi-scan
_exptl_absorpt_process_details
;
SADABS-2016/2 (Bruker,2016/2) was used for absorption correction.
wR2(int) was 0.1341 before and 0.0414 after correction.
The Ratio of minimum to maximum transmission is 0.5264.
The \l/2 correction factor is Not present.
;
_exptl_crystal_colour black
_exptl_crystal_colour_primary black
_exptl_crystal_density_diffrn 4.400
_exptl_crystal_description block
_exptl_crystal_F_000 408
_exptl_crystal_size_max 0.05
_exptl_crystal_size_mid 0.03
_exptl_crystal_size_min 0.02
_refine_diff_density_max 0.392
_refine_diff_density_min -0.382
_refine_diff_density_rms 0.085
_refine_ls_extinction_coef 0.0148(9)
_refine_ls_extinction_expression Fc^*^=kFc[1+0.001xFc^2^\l^3^/sin(2\q)]^-1/4^
_refine_ls_extinction_method 'SHELXL-2014/7 (Sheldrick 2014'
_refine_ls_goodness_of_fit_ref 1.249
_refine_ls_hydrogen_treatment undef
_refine_ls_matrix_type full
_refine_ls_number_parameters 20
_refine_ls_number_reflns 377
_refine_ls_number_restraints 0
_refine_ls_restrained_S_all 1.249
_refine_ls_R_factor_all 0.0144
_refine_ls_R_factor_gt 0.0129
_refine_ls_shift/su_max 0.000
_refine_ls_shift/su_mean 0.000
_refine_ls_structure_factor_coef Fsqd
_refine_ls_weighting_details 'w=1/[\s^2^(Fo^2^)+(0.0115P)^2^+0.1167P] where P=(Fo^2^+2Fc^2^)/3'
_refine_ls_weighting_scheme calc
_refine_ls_wR_factor_gt 0.0302
_refine_ls_wR_factor_ref 0.0307
_reflns_Friedel_coverage 0.000
_reflns_number_gt 357
_reflns_number_total 377
_reflns_threshold_expression 'I > 2\s(I)'
_cod_data_source_file d5sc03501e2.cif
_cod_data_source_block 1
_cod_depositor_comments 'Adding full bibliography for 1575477--1575479.cif.'
_cod_original_cell_volume 350.56(4)
_cod_database_code 1575479
_shelx_shelxl_version_number 2014/7
_shelx_space_group_comment
;
The symmetry employed for this shelxl refinement is uniquely defined
by the following loop, which should always be used as a source of
symmetry information in preference to the above space-group names.
They are only intended as comments.
;
_shelx_estimated_absorpt_t_max 0.625
_shelx_estimated_absorpt_t_min 0.357
_olex2_refinement_description
;
;
_olex2_submission_special_instructions 'No special instructions were received'

loop_
_space_group_symop_operation_xyz
'x, y, z'
'-y, x-y, z'
'-x+y, -x, z'
'y, x, -z'
'x-y, -y, -z'
'-x, -x+y, -z'
'-x, -y, -z'
'y, -x+y, -z'
'x-y, x, -z'
'-y, -x, z'
'-x+y, y, z'
'x, x-y, z'

loop_
_atom_site_label
_atom_site_type_symbol
_atom_site_fract_x
_atom_site_fract_y
_atom_site_fract_z
_atom_site_U_iso_or_equiv
_atom_site_adp_type
_atom_site_occupancy
_atom_site_site_symmetry_order
_atom_site_calc_flag
_atom_site_refinement_flags_posn
_atom_site_refinement_flags_adp
_atom_site_refinement_flags_occupancy
_atom_site_disorder_assembly
_atom_site_disorder_group
Se1 Se 0.33333 0.66667 0.76685(5) 0.00908(10) Uani 1 6 d S T P . .
Se2 Se 0.65026(3) 0.82513(2) 0.23565(4) 0.01099(9) Uani 1 2 d S T P . .
Ga1 Ga 0.33333 0.66667 0.39265(6) 0.01125(13) Uani 1 6 d S T P . .
Sc1 Sc 0.5000 1.0000 0.0000 0.01047(15) Uani 1 4 d S T P . .
Na1 Na 1.0000 1.0000 0.5000 0.0192(5) Uani 1 12 d S T P . .

loop_
_atom_site_aniso_label
_atom_site_aniso_U_11
_atom_site_aniso_U_22
_atom_site_aniso_U_33
_atom_site_aniso_U_23
_atom_site_aniso_U_13
_atom_site_aniso_U_12
Se1 0.01035(14) 0.01035(14) 0.00655(18) 0.000 0.000 0.00518(7)
Se2 0.00939(13) 0.01131(12) 0.01164(15) -0.00095(4) -0.00190(8) 0.00470(7)
Ga1 0.01302(16) 0.01302(16) 0.0077(2) 0.000 0.000 0.00651(8)
Sc1 0.0111(2) 0.0086(3) 0.0109(3) 0.0008(2) 0.00042(10) 0.00431(14)
Na1 0.0196(8) 0.0196(8) 0.0185(11) 0.000 0.000 0.0098(4)

loop_
_atom_type_symbol
_atom_type_description
_atom_type_scat_dispersion_real
_atom_type_scat_dispersion_imag
_atom_type_scat_source
Ga Ga 0.2307 1.6083 'International Tables Vol C Tables 4.2.6.8 and 6.1.1.4'
Na Na 0.0362 0.0249 'International Tables Vol C Tables 4.2.6.8 and 6.1.1.4'
Sc Sc 0.2519 0.3716 'International Tables Vol C Tables 4.2.6.8 and 6.1.1.4'
Se Se -0.0929 2.2259 'International Tables Vol C Tables 4.2.6.8 and 6.1.1.4'

loop_
_geom_angle_atom_site_label_1
_geom_angle_atom_site_label_2
_geom_angle_atom_site_label_3
_geom_angle
_geom_angle_site_symmetry_1
_geom_angle_site_symmetry_3
_geom_angle_publ_flag
Ga1 Se1 Sc1 123.061(6) . 1_556 ?
Ga1 Se1 Sc1 123.061(6) . 2_666 ?
Ga1 Se1 Sc1 123.061(6) . 3_566 ?
Sc1 Se1 Sc1 93.072(9) 1_556 2_666 ?
Sc1 Se1 Sc1 93.072(9) 2_666 3_566 ?
Sc1 Se1 Sc1 93.072(9) 1_556 3_566 ?
Ga1 Se2 Sc1 83.469(8) . . ?
Ga1 Se2 Sc1 83.469(8) . 3_565 ?
Ga1 Se2 Na1 120.127(14) . . ?
Sc1 Se2 Sc1 94.715(8) 3_565 . ?
Sc1 Se2 Na1 129.397(5) . . ?
Sc1 Se2 Na1 129.397(5) 3_565 . ?
Se1 Ga1 Se2 114.751(11) . 2_665 ?
Se1 Ga1 Se2 114.751(11) . . ?
Se1 Ga1 Se2 114.751(10) . 3_565 ?
Se2 Ga1 Se2 103.714(12) 2_665 3_565 ?
Se2 Ga1 Se2 103.713(12) . 3_565 ?
Se2 Ga1 Se2 103.714(12) 2_665 . ?
Se1 Sc1 Se1 180.0 7_676 1_554 ?
Se2 Sc1 Se1 93.934(7) 8_565 1_554 ?
Se2 Sc1 Se1 86.067(7) 7_675 7_676 ?
Se2 Sc1 Se1 86.066(7) 2_665 1_554 ?
Se2 Sc1 Se1 93.933(7) 7_675 1_554 ?
Se2 Sc1 Se1 86.067(7) . 1_554 ?
Se2 Sc1 Se1 93.934(7) 2_665 7_676 ?
Se2 Sc1 Se1 93.933(7) . 7_676 ?
Se2 Sc1 Se1 86.066(7) 8_565 7_676 ?
Se2 Sc1 Se2 91.245(10) 2_665 7_675 ?
Se2 Sc1 Se2 88.755(10) 8_565 7_675 ?
Se2 Sc1 Se2 88.754(10) 2_665 . ?
Se2 Sc1 Se2 180.0 8_565 2_665 ?
Se2 Sc1 Se2 91.246(10) 8_565 . ?
Se2 Sc1 Se2 180.0 . 7_675 ?
Se2 Na1 Se2 180.0 7_776 . ?
Se2 Na1 Se2 89.800(7) 9_656 2_765 ?
Se2 Na1 Se2 90.200(7) 9_656 8_566 ?
Se2 Na1 Se2 90.201(7) 7_776 9_656 ?
Se2 Na1 Se2 90.200(7) 7_776 8_566 ?
Se2 Na1 Se2 89.800(7) . 9_656 ?
Se2 Na1 Se2 180.0 2_765 8_566 ?
Se2 Na1 Se2 89.799(7) 7_776 3_675 ?
Se2 Na1 Se2 90.200(7) 3_675 2_765 ?
Se2 Na1 Se2 90.200(7) . 3_675 ?
Se2 Na1 Se2 89.800(7) . 8_566 ?
Se2 Na1 Se2 180.0 9_656 3_675 ?
Se2 Na1 Se2 89.800(7) 3_675 8_566 ?
Se2 Na1 Se2 89.800(7) 7_776 2_765 ?
Se2 Na1 Se2 90.200(7) . 2_765 ?

loop_
_geom_bond_atom_site_label_1
_geom_bond_atom_site_label_2
_geom_bond_distance
_geom_bond_site_symmetry_2
_geom_bond_publ_flag
Se1 Ga1 2.3973(5) . ?
Se1 Sc1 2.7380(2) 2_666 ?
Se1 Sc1 2.7380(2) 3_566 ?
Se1 Sc1 2.7380(2) 1_556 ?
Se2 Ga1 2.4024(3) . ?
Se2 Sc1 2.70152(19) 3_565 ?
Se2 Sc1 2.70152(19) . ?
Se2 Na1 2.9436(3) . ?
Ga1 Se2 2.4023(3) 2_665 ?
Ga1 Se2 2.4024(3) 3_565 ?
Sc1 Se1 2.7379(2) 7_676 ?
Sc1 Se1 2.7379(2) 1_554 ?
Sc1 Se2 2.70154(19) 7_675 ?
Sc1 Se2 2.70150(19) 8_565 ?
Sc1 Se2 2.70150(19) 2_665 ?
Na1 Se2 2.9436(3) 3_675 ?
Na1 Se2 2.9436(3) 2_765 ?
Na1 Se2 2.9436(3) 9_656 ?
Na1 Se2 2.9436(3) 8_566 ?
Na1 Se2 2.9436(3) 7_776 ?
